data_7032701
loop_
_publ_author_name
'Gerling, Kimberly A.'
'Rezayee, Nomaan M.'
'Rheingold, Arnold L.'
'Green, David B.'
'Fritsch, Joseph M.'

_publ_section_title
;
 Synthesis and structures of bis-ligated zinc complexes supported by
 tridentate ketoimines that initiate l-lactide polymerization.
;
_journal_issue 43
_journal_name_full 'Dalton transactions (Cambridge, England : 2003)'
_journal_page_first 16498
_journal_page_last 16508
_journal_paper_doi 10.1039/c4dt01607f
_journal_volume 43
_journal_year 2014
_chemical_formula_sum 'C34 H32 F6 N4 O2 Zn'
_chemical_formula_weight 708.01
_chemical_name_systematic
; 
 ? 
;
_space_group_IT_number 14
_symmetry_cell_setting monoclinic
_symmetry_space_group_name_Hall '-P 2yn'
_symmetry_space_group_name_H-M 'P 1 21/n 1'
_atom_sites_solution_hydrogens geom
_atom_sites_solution_primary direct
_atom_sites_solution_secondary difmap
_audit_creation_method SHELXL-97
_cell_angle_alpha 90.00
_cell_angle_beta 103.124(2)
_cell_angle_gamma 90.00
_cell_formula_units_Z 4
_cell_length_a 13.728(2)
_cell_length_b 15.472(2)
_cell_length_c 15.449(2)
_cell_measurement_reflns_used 5577
_cell_measurement_temperature 100(2)
_cell_measurement_theta_max 24.59
_cell_measurement_theta_min 2.22
_cell_volume 3195.7(7)
_computing_cell_refinement 'Bruker SAINT'
_computing_data_collection 'Bruker APEX2'
_computing_data_reduction 'Bruker SAINT'
_computing_molecular_graphics 'Bruker SHELXTL'
_computing_publication_material 'Bruker SHELXTL'
_computing_structure_refinement 'SHELXL-97 (Sheldrick, 1997)'
_computing_structure_solution 'SHELXS-97 (Sheldrick, 1990)'
_diffrn_ambient_temperature 100(2)
_diffrn_measured_fraction_theta_full 0.991
_diffrn_measured_fraction_theta_max 0.991
_diffrn_measurement_device_type 'Bruker APEX-II CCD'
_diffrn_measurement_method '\f and \w scans'
_diffrn_radiation_monochromator graphite
_diffrn_radiation_source 'fine-focus sealed tube'
_diffrn_radiation_type MoK\a
_diffrn_radiation_wavelength 0.71073
_diffrn_reflns_av_R_equivalents 0.0716
_diffrn_reflns_av_sigmaI/netI 0.0646
_diffrn_reflns_limit_h_max 16
_diffrn_reflns_limit_h_min -16
_diffrn_reflns_limit_k_max 18
_diffrn_reflns_limit_k_min -18
_diffrn_reflns_limit_l_max 18
_diffrn_reflns_limit_l_min -18
_diffrn_reflns_number 22551
_diffrn_reflns_theta_full 24.78
_diffrn_reflns_theta_max 24.78
_diffrn_reflns_theta_min 1.79
_exptl_absorpt_coefficient_mu 0.842
_exptl_absorpt_correction_T_max 0.777
_exptl_absorpt_correction_T_min 0.549
_exptl_absorpt_correction_type multi-scan
_exptl_absorpt_process_details SADABS
_exptl_crystal_colour yellow
_exptl_crystal_density_diffrn 1.472
_exptl_crystal_density_method 'not measured'
_exptl_crystal_description plate
_exptl_crystal_F_000 1456
_exptl_crystal_size_max 0.35
_exptl_crystal_size_mid 0.30
_exptl_crystal_size_min 0.08
_refine_diff_density_max 1.112
_refine_diff_density_min -0.694
_refine_diff_density_rms 0.101
_refine_ls_extinction_method none
_refine_ls_goodness_of_fit_ref 1.050
_refine_ls_hydrogen_treatment constr
_refine_ls_matrix_type full
_refine_ls_number_parameters 430
_refine_ls_number_reflns 5445
_refine_ls_number_restraints 0
_refine_ls_restrained_S_all 1.050
_refine_ls_R_factor_all 0.0889
_refine_ls_R_factor_gt 0.0637
_refine_ls_shift/su_max 0.009
_refine_ls_shift/su_mean 0.001
_refine_ls_structure_factor_coef Fsqd
_refine_ls_weighting_details 'calc w=1/[\s^2^(Fo^2^)+(0.0426P)^2^+19.2625P] where P=(Fo^2^+2Fc^2^)/3'
_refine_ls_weighting_scheme calc
_refine_ls_wR_factor_gt 0.1469
_refine_ls_wR_factor_ref 0.1605
_reflns_number_gt 4115
_reflns_number_total 5445
_reflns_threshold_expression >2sigma(I)
_cod_data_source_file c4dt01607f2.cif
_cod_data_source_block frit10
_cod_depositor_comments
;
The following automatic conversions were performed:

'_symmetry_cell_setting' value 'Monoclinic' changed to 'monoclinic'
according to
/usr/data/users/saulius/crontab/automatic-downloads/rss-feeds/RSC/lib/dictionaries/cif_core.dic
dictionary named 'cif_core.dic' version 2.4.2 from 2011-04-26.

Automatic conversion script
Id: cif_fix_values 2827 2014-09-09 07:05:25Z andrius 

 Adding full bibliography for 7032698--7032704.cif.
;
_cod_original_cell_volume 3195.7(9)
_cod_original_sg_symbol_H-M P2(1)/n
_cod_database_code 7032701

loop_
_symmetry_equiv_pos_as_xyz
'x, y, z'
'-x+1/2, y+1/2, -z+1/2'
'-x, -y, -z'
'x-1/2, -y-1/2, z-1/2'

loop_
_atom_site_label
_atom_site_type_symbol
_atom_site_fract_x
_atom_site_fract_y
_atom_site_fract_z
_atom_site_U_iso_or_equiv
_atom_site_adp_type
_atom_site_occupancy
_atom_site_symmetry_multiplicity
_atom_site_calc_flag
_atom_site_refinement_flags
Zn1 Zn 0.38028(5) 0.14251(4) 0.23559(4) 0.01797(18) Uani 1 1 d .
F1 F 0.3955(3) 0.0287(2) -0.0447(2) 0.0340(8) Uani 1 1 d .
F2 F 0.3527(3) 0.1510(2) -0.1085(2) 0.0367(9) Uani 1 1 d .
F3 F 0.5079(3) 0.1203(2) -0.0579(2) 0.0345(8) Uani 1 1 d .
F4 F 0.2950(3) 0.0656(2) 0.5337(2) 0.0354(8) Uani 1 1 d .
F5 F 0.4508(2) 0.0706(2) 0.5371(2) 0.0354(8) Uani 1 1 d .
F6 F 0.3754(3) 0.1833(2) 0.5715(2) 0.0360(9) Uani 1 1 d .
O1 O 0.4428(3) 0.2601(2) 0.2104(2) 0.0221(8) Uani 1 1 d .
O2 O 0.2406(3) 0.1940(2) 0.2358(2) 0.0214(8) Uani 1 1 d .
N2 N 0.3118(3) 0.0173(3) 0.2195(3) 0.0199(10) Uani 1 1 d .
N1 N 0.3515(3) 0.1240(3) 0.0977(3) 0.0186(10) Uani 1 1 d .
N4 N 0.5332(3) 0.0969(3) 0.2787(3) 0.0219(10) Uani 1 1 d .
C1 C 0.2957(4) -0.0353(3) 0.2828(4) 0.0221(12) Uani 1 1 d .
H1 H 0.3337 -0.0270 0.3417 0.026 Uiso 1 1 calc R
C2 C 0.2257(4) -0.1023(3) 0.2670(4) 0.0235(12) Uani 1 1 d .
H2 H 0.2184 -0.1401 0.3136 0.028 Uiso 1 1 calc R
C3 C 0.1677(4) -0.1125(4) 0.1828(4) 0.0257(13) Uani 1 1 d .
H3 H 0.1193 -0.1573 0.1705 0.031 Uiso 1 1 calc R
C4 C 0.1803(4) -0.0560(3) 0.1149(4) 0.0238(12) Uani 1 1 d .
C5 C 0.2552(4) 0.0074(3) 0.1356(3) 0.0208(12) Uani 1 1 d .
C6 C 0.2725(4) 0.0658(3) 0.0698(4) 0.0214(12) Uani 1 1 d .
C7 C 0.4125(4) 0.1526(3) 0.0494(4) 0.0231(12) Uani 1 1 d .
C8 C 0.4809(4) 0.2199(3) 0.0751(3) 0.0222(12) Uani 1 1 d .
H8 H 0.5243 0.2322 0.0367 0.027 Uiso 1 1 calc R
C9 C 0.4921(4) 0.2711(3) 0.1516(4) 0.0217(12) Uani 1 1 d .
C10 C 0.5693(4) 0.3447(4) 0.1654(4) 0.0260(13) Uani 1 1 d .
C11 C 0.6723(5) 0.3074(5) 0.1672(5) 0.0483(19) Uani 1 1 d .
H11A H 0.6711 0.2778 0.1109 0.072 Uiso 1 1 calc R
H11B H 0.6904 0.2661 0.2164 0.072 Uiso 1 1 calc R
H11C H 0.7216 0.3542 0.1756 0.072 Uiso 1 1 calc R
C12 C 0.5408(6) 0.4094(4) 0.0912(4) 0.0453(18) Uani 1 1 d .
H12A H 0.5858 0.4593 0.1034 0.068 Uiso 1 1 calc R
H12B H 0.4718 0.4285 0.0868 0.068 Uiso 1 1 calc R
H12C H 0.5462 0.3825 0.0350 0.068 Uiso 1 1 calc R
C13 C 0.5706(5) 0.3906(5) 0.2531(4) 0.0434(18) Uani 1 1 d .
H13A H 0.6160 0.4402 0.2595 0.065 Uiso 1 1 calc R
H13B H 0.5937 0.3504 0.3025 0.065 Uiso 1 1 calc R
H13C H 0.5030 0.4106 0.2536 0.065 Uiso 1 1 calc R
C14 C 0.4169(5) 0.1133(4) -0.0398(4) 0.0295(14) Uani 1 1 d .
C15 C 0.2072(4) 0.0644(4) -0.0125(4) 0.0246(12) Uani 1 1 d .
H15 H 0.2139 0.1059 -0.0561 0.029 Uiso 1 1 calc R
C16 C 0.1311(5) 0.0022(4) -0.0321(4) 0.0313(14) Uani 1 1 d .
H16 H 0.0867 0.0025 -0.0890 0.038 Uiso 1 1 calc R
C17 C 0.1191(4) -0.0588(4) 0.0286(4) 0.0283(13) Uani 1 1 d .
H17 H 0.0699 -0.1027 0.0125 0.034 Uiso 1 1 calc R
N3 N 0.4112(3) 0.1606(3) 0.3742(3) 0.0210(10) Uani 1 1 d .
C19 C 0.5148(4) 0.1668(3) 0.4094(3) 0.0201(12) Uani 1 1 d .
C20 C 0.5573(4) 0.2121(3) 0.4863(3) 0.0224(12) Uani 1 1 d .
H20 H 0.5154 0.2398 0.5191 0.027 Uiso 1 1 calc R
C21 C 0.6623(5) 0.2174(4) 0.5162(4) 0.0285(13) Uani 1 1 d .
H21 H 0.6905 0.2478 0.5694 0.034 Uiso 1 1 calc R
C22 C 0.7230(4) 0.1792(4) 0.4693(4) 0.0284(14) Uani 1 1 d .
H22 H 0.7935 0.1814 0.4908 0.034 Uiso 1 1 calc R
C23 C 0.6822(4) 0.1365(4) 0.3891(4) 0.0236(12) Uani 1 1 d .
C24 C 0.5769(4) 0.1336(3) 0.3595(3) 0.0241(12) Uani 1 1 d .
C25 C 0.5897(4) 0.0618(4) 0.2305(4) 0.0286(13) Uani 1 1 d .
H25 H 0.5580 0.0372 0.1749 0.034 Uiso 1 1 calc R
C26 C 0.6949(5) 0.0587(4) 0.2566(4) 0.0343(15) Uani 1 1 d .
H26 H 0.7331 0.0307 0.2207 0.041 Uiso 1 1 calc R
C27 C 0.7402(4) 0.0968(4) 0.3344(4) 0.0291(14) Uani 1 1 d .
H27 H 0.8111 0.0970 0.3526 0.035 Uiso 1 1 calc R
C28 C 0.3409(4) 0.1461(3) 0.4180(3) 0.0216(12) Uani 1 1 d .
C29 C 0.2385(4) 0.1528(3) 0.3820(3) 0.0214(12) Uani 1 1 d .
H29 H 0.1951 0.1377 0.4195 0.026 Uiso 1 1 calc R
C30 C 0.1935(4) 0.1795(3) 0.2958(4) 0.0225(12) Uani 1 1 d .
C31 C 0.0801(4) 0.1917(3) 0.2686(4) 0.0213(12) Uani 1 1 d .
C32 C 0.0247(4) 0.1671(4) 0.3403(4) 0.0304(14) Uani 1 1 d .
H32A H -0.0471 0.1775 0.3183 0.046 Uiso 1 1 calc R
H32B H 0.0497 0.2022 0.3935 0.046 Uiso 1 1 calc R
H32C H 0.0360 0.1058 0.3552 0.046 Uiso 1 1 calc R
C33 C 0.0595(4) 0.2874(4) 0.2452(4) 0.0271(13) Uani 1 1 d .
H33A H 0.0886 0.3027 0.1949 0.041 Uiso 1 1 calc R
H33B H 0.0895 0.3232 0.2966 0.041 Uiso 1 1 calc R
H33C H -0.0129 0.2973 0.2290 0.041 Uiso 1 1 calc R
C34 C 0.0399(4) 0.1361(4) 0.1868(4) 0.0277(13) Uani 1 1 d .
H34A H 0.0498 0.0749 0.2028 0.041 Uiso 1 1 calc R
H34B H 0.0758 0.1501 0.1405 0.041 Uiso 1 1 calc R
H34C H -0.0316 0.1475 0.1645 0.041 Uiso 1 1 calc R
C35 C 0.3664(4) 0.1167(4) 0.5148(4) 0.0249(13) Uani 1 1 d .

loop_
_atom_site_aniso_label
_atom_site_aniso_U_11
_atom_site_aniso_U_22
_atom_site_aniso_U_33
_atom_site_aniso_U_23
_atom_site_aniso_U_13
_atom_site_aniso_U_12
Zn1 0.0213(3) 0.0165(3) 0.0161(3) -0.0013(3) 0.0043(2) -0.0009(3)
F1 0.048(2) 0.0247(18) 0.0344(19) -0.0101(15) 0.0197(17) -0.0086(16)
F2 0.051(2) 0.041(2) 0.0178(17) 0.0002(15) 0.0074(16) -0.0043(18)
F3 0.045(2) 0.0327(19) 0.0318(19) -0.0061(15) 0.0212(17) -0.0081(16)
F4 0.034(2) 0.044(2) 0.0282(18) 0.0127(16) 0.0081(15) -0.0054(17)
F5 0.0313(19) 0.043(2) 0.0316(19) 0.0164(16) 0.0072(15) 0.0079(16)
F6 0.040(2) 0.049(2) 0.0179(16) -0.0056(16) 0.0043(15) 0.0020(17)
O1 0.027(2) 0.0185(19) 0.0225(19) -0.0023(15) 0.0099(17) -0.0003(16)
O2 0.027(2) 0.0174(19) 0.0217(19) -0.0012(15) 0.0095(17) -0.0019(16)
N2 0.025(2) 0.011(2) 0.023(2) -0.0005(19) 0.004(2) 0.0014(19)
N1 0.019(2) 0.016(2) 0.021(2) -0.0010(18) 0.0054(19) -0.0028(18)
N4 0.028(3) 0.019(2) 0.020(2) -0.0016(19) 0.008(2) -0.002(2)
C1 0.027(3) 0.016(3) 0.023(3) 0.002(2) 0.004(2) 0.004(2)
C2 0.028(3) 0.020(3) 0.023(3) 0.001(2) 0.006(2) 0.001(2)
C3 0.027(3) 0.017(3) 0.034(3) -0.001(2) 0.008(3) -0.003(2)
C4 0.028(3) 0.018(3) 0.024(3) 0.002(2) 0.005(2) 0.000(2)
C5 0.027(3) 0.018(3) 0.018(3) -0.007(2) 0.007(2) 0.001(2)
C6 0.026(3) 0.015(3) 0.025(3) -0.001(2) 0.008(2) 0.000(2)
C7 0.027(3) 0.019(3) 0.023(3) -0.002(2) 0.002(2) 0.005(2)
C8 0.029(3) 0.020(3) 0.019(3) -0.001(2) 0.009(2) 0.000(2)
C9 0.024(3) 0.015(3) 0.025(3) 0.005(2) 0.004(2) 0.002(2)
C10 0.029(3) 0.027(3) 0.025(3) -0.005(2) 0.013(2) -0.010(3)
C11 0.032(4) 0.043(4) 0.069(5) -0.012(4) 0.011(4) -0.015(3)
C12 0.067(5) 0.027(4) 0.042(4) 0.006(3) 0.013(4) -0.018(3)
C13 0.050(4) 0.050(4) 0.033(4) -0.022(3) 0.017(3) -0.031(4)
C14 0.040(4) 0.023(3) 0.028(3) -0.003(3) 0.012(3) -0.005(3)
C15 0.031(3) 0.020(3) 0.022(3) -0.003(2) 0.005(2) -0.004(2)
C16 0.036(4) 0.025(3) 0.026(3) -0.002(3) -0.006(3) -0.004(3)
C17 0.030(3) 0.025(3) 0.028(3) -0.005(2) 0.003(3) -0.014(3)
N3 0.024(2) 0.017(2) 0.024(2) 0.0000(19) 0.008(2) 0.0010(19)
C19 0.017(3) 0.021(3) 0.018(3) 0.009(2) -0.004(2) -0.006(2)
C20 0.025(3) 0.022(3) 0.019(3) -0.003(2) 0.002(2) 0.002(2)
C21 0.036(3) 0.024(3) 0.022(3) 0.002(2) 0.000(3) -0.001(3)
C22 0.021(3) 0.024(3) 0.037(3) 0.009(3) -0.001(3) 0.000(2)
C23 0.022(3) 0.021(3) 0.027(3) 0.004(2) 0.004(2) 0.000(2)
C24 0.034(3) 0.014(3) 0.021(3) 0.006(2) -0.002(2) -0.002(2)
C25 0.029(3) 0.025(3) 0.033(3) -0.002(3) 0.010(3) 0.002(3)
C26 0.029(3) 0.035(4) 0.041(4) -0.002(3) 0.012(3) 0.012(3)
C27 0.022(3) 0.029(3) 0.036(3) 0.010(3) 0.006(3) 0.006(3)
C28 0.028(3) 0.015(3) 0.023(3) -0.001(2) 0.010(2) -0.001(2)
C29 0.023(3) 0.024(3) 0.020(3) 0.006(2) 0.012(2) 0.006(2)
C30 0.029(3) 0.015(3) 0.022(3) -0.004(2) 0.003(2) -0.003(2)
C31 0.023(3) 0.018(3) 0.024(3) 0.003(2) 0.007(2) -0.001(2)
C32 0.020(3) 0.036(3) 0.036(3) 0.006(3) 0.009(3) -0.001(3)
C33 0.028(3) 0.025(3) 0.028(3) 0.003(2) 0.005(3) 0.003(3)
C34 0.030(3) 0.027(3) 0.024(3) -0.003(3) 0.004(2) -0.008(3)
C35 0.021(3) 0.035(3) 0.018(3) 0.006(2) 0.004(2) 0.003(3)

loop_
_atom_type_symbol
_atom_type_description
_atom_type_scat_dispersion_real
_atom_type_scat_dispersion_imag
_atom_type_scat_source
C C 0.0033 0.0016 'International Tables Vol C Tables 4.2.6.8 and 6.1.1.4'
H H 0.0000 0.0000 'International Tables Vol C Tables 4.2.6.8 and 6.1.1.4'
N N 0.0061 0.0033 'International Tables Vol C Tables 4.2.6.8 and 6.1.1.4'
O O 0.0106 0.0060 'International Tables Vol C Tables 4.2.6.8 and 6.1.1.4'
F F 0.0171 0.0103 'International Tables Vol C Tables 4.2.6.8 and 6.1.1.4'
Zn Zn 0.2839 1.4301 'International Tables Vol C Tables 4.2.6.8 and 6.1.1.4'

loop_
_geom_angle_atom_site_label_1
_geom_angle_atom_site_label_2
_geom_angle_atom_site_label_3
_geom_angle
O2 Zn1 O1 94.87(14)
O2 Zn1 N1 95.31(15)
O1 Zn1 N1 85.41(15)
O2 Zn1 N3 85.44(15)
O1 Zn1 N3 94.44(15)
N1 Zn1 N3 179.24(18)
O2 Zn1 N2 88.05(15)
O1 Zn1 N2 162.78(15)
N1 Zn1 N2 77.42(16)
N3 Zn1 N2 102.71(17)
O2 Zn1 N4 162.33(15)
O1 Zn1 N4 86.04(16)
N1 Zn1 N4 102.35(16)
N3 Zn1 N4 76.89(16)
N2 Zn1 N4 96.30(17)
C9 O1 Zn1 124.2(3)
C30 O2 Zn1 124.0(3)
C1 N2 C5 118.6(5)
C1 N2 Zn1 127.6(4)
C5 N2 Zn1 110.7(3)
C7 N1 C6 126.0(5)
C7 N1 Zn1 122.1(4)
C6 N1 Zn1 110.8(3)
C25 N4 C24 119.6(5)
C25 N4 Zn1 128.0(4)
C24 N4 Zn1 109.6(3)
N2 C1 C2 123.2(5)
C3 C2 C1 118.6(5)
C2 C3 C4 119.6(5)
C17 C4 C5 119.1(5)
C17 C4 C3 122.7(5)
C5 C4 C3 118.1(5)
N2 C5 C4 121.7(5)
N2 C5 C6 117.3(5)
C4 C5 C6 120.9(5)
C15 C6 N1 126.1(5)
C15 C6 C5 118.1(5)
N1 C6 C5 115.6(5)
N1 C7 C8 124.1(5)
N1 C7 C14 122.7(5)
C8 C7 C14 113.2(5)
C7 C8 C9 126.7(5)
O1 C9 C8 123.9(5)
O1 C9 C10 117.8(5)
C8 C9 C10 118.4(5)
C12 C10 C11 110.3(5)
C12 C10 C13 108.4(5)
C11 C10 C13 109.7(5)
C12 C10 C9 109.6(5)
C11 C10 C9 109.2(5)
C13 C10 C9 109.7(5)
F3 C14 F1 105.6(5)
F3 C14 F2 105.8(4)
F1 C14 F2 106.4(5)
F3 C14 C7 112.7(5)
F1 C14 C7 112.9(5)
F2 C14 C7 112.7(5)
C6 C15 C16 120.4(5)
C17 C16 C15 121.8(5)
C16 C17 C4 119.3(5)
C28 N3 C19 127.4(5)
C28 N3 Zn1 119.8(4)
C19 N3 Zn1 110.8(3)
C24 C19 C20 118.4(5)
C24 C19 N3 117.3(5)
C20 C19 N3 123.9(5)
C19 C20 C21 120.5(5)
C22 C21 C20 120.3(5)
C21 C22 C23 120.4(5)
C22 C23 C24 118.3(5)
C22 C23 C27 124.2(5)
C24 C23 C27 117.6(5)
C19 C24 N4 117.7(5)
C19 C24 C23 121.8(5)
N4 C24 C23 120.5(5)
N4 C25 C26 123.5(6)
C27 C26 C25 118.1(6)
C26 C27 C23 120.5(5)
N3 C28 C29 125.0(5)
N3 C28 C35 121.5(5)
C29 C28 C35 113.5(5)
C30 C29 C28 126.1(5)
O2 C30 C29 124.2(5)
O2 C30 C31 115.8(5)
C29 C30 C31 120.0(5)
C34 C31 C32 108.3(5)
C34 C31 C30 108.2(4)
C32 C31 C30 114.4(5)
C34 C31 C33 109.7(5)
C32 C31 C33 108.5(5)
C30 C31 C33 107.8(4)
F5 C35 F6 107.2(4)
F5 C35 F4 105.2(4)
F6 C35 F4 105.9(4)
F5 C35 C28 113.8(4)
F6 C35 C28 112.2(5)
F4 C35 C28 111.9(4)

loop_
_geom_bond_atom_site_label_1
_geom_bond_atom_site_label_2
_geom_bond_distance
Zn1 O2 2.077(4)
Zn1 O1 2.086(4)
Zn1 N1 2.096(4)
Zn1 N3 2.105(4)
Zn1 N2 2.144(4)
Zn1 N4 2.172(5)
F1 C14 1.340(6)
F2 C14 1.349(7)
F3 C14 1.344(7)
F4 C35 1.342(6)
F5 C35 1.338(6)
F6 C35 1.339(7)
O1 C9 1.261(6)
O2 C30 1.264(6)
N2 C1 1.329(7)
N2 C5 1.359(7)
N1 C7 1.319(7)
N1 C6 1.400(7)
N4 C25 1.309(7)
N4 C24 1.378(7)
C1 C2 1.397(8)
C2 C3 1.371(8)
C3 C4 1.406(8)
C4 C17 1.407(8)
C4 C5 1.405(8)
C5 C6 1.421(7)
C6 C15 1.379(8)
C7 C8 1.398(8)
C7 C14 1.520(8)
C8 C9 1.402(7)
C9 C10 1.537(7)
C10 C12 1.506(8)
C10 C11 1.521(9)
C10 C13 1.526(8)
C15 C16 1.402(8)
C16 C17 1.366(8)
N3 C28 1.317(7)
N3 C19 1.406(7)
C19 C24 1.372(8)
C19 C20 1.389(7)
C20 C21 1.412(8)
C21 C22 1.358(8)
C22 C23 1.404(8)
C23 C24 1.414(8)
C23 C27 1.424(8)
C25 C26 1.410(8)
C26 C27 1.357(9)
C28 C29 1.394(8)
C28 C35 1.526(7)
C29 C30 1.397(7)
C30 C31 1.530(8)
C31 C34 1.525(7)
C31 C32 1.528(8)
C31 C33 1.534(7)
